data_2230914
loop_
_publ_author_name
'Zhu, Xian-Dong'

_publ_section_title
;
 <i>catena</i>-Poly[[[tetraaquacobalt(II)]-\m-4,4'-bipyridine-\k^2^<i>N</i>:<i>N</i>']
 pyridine-3,5-dicarboxylate trihydrate]
;
_journal_coeditor_code XU5203
_journal_issue 7
_journal_name_full 'Acta Crystallographica Section E'
_journal_page_first m970
_journal_page_last m971
_journal_paper_doi 10.1107/S1600536811023816
_journal_volume 67
_journal_year 2011
_chemical_formula_iupac '[Co (C10 H8 N2) (H2 O)4] (C7 H3 N O4), 3H2 O'
_chemical_formula_moiety 'C10 H16 Co N2 O4 2+, C7 H3 N O4 2-, 3(H2 O)'
_chemical_formula_sum 'C17 H25 Co N3 O11'
_chemical_formula_weight 506.33
_chemical_name_systematic
;
<i>catena</i>-Poly[[[tetraaquacobalt(II)]-\m-4,4'-bipyridine-
\k^2^<i>N</i>:<i>N</i>'] pyridine-3,5-dicarboxylate trihydrate]
;
_space_group_IT_number 2
_symmetry_cell_setting triclinic
_symmetry_space_group_name_Hall '-P 1'
_symmetry_space_group_name_H-M 'P -1'
_atom_sites_solution_hydrogens geom
_atom_sites_solution_primary direct
_atom_sites_solution_secondary difmap
_audit_creation_method SHELXL-97
_cell_angle_alpha 105.352(4)
_cell_angle_beta 92.837(4)
_cell_angle_gamma 94.624(2)
_cell_formula_units_Z 2
_cell_length_a 7.0053(18)
_cell_length_b 11.449(3)
_cell_length_c 14.077(4)
_cell_measurement_reflns_used 2942
_cell_measurement_temperature 293(2)
_cell_measurement_theta_max 27.4835
_cell_measurement_theta_min 2.0467
_cell_volume 1082.2(5)
_computing_cell_refinement 'SAINT (Bruker, 2007)'
_computing_data_collection 'SMART (Bruker, 2007)'
_computing_data_reduction 'SAINT (Bruker, 2007)'
_computing_molecular_graphics 'SHELXTL (Sheldrick, 2008)'
_computing_publication_material 'SHELXTL (Sheldrick, 2008)'
_computing_structure_refinement 'SHELXTL (Sheldrick, 2008)'
_computing_structure_solution 'SHELXTL (Sheldrick, 2008)'
_diffrn_ambient_temperature 293(2)
_diffrn_measured_fraction_theta_full 0.982
_diffrn_measured_fraction_theta_max 0.982
_diffrn_measurement_device_type 'Bruker SMART 1000 CCD'
_diffrn_measurement_method '\f and \w'
_diffrn_radiation_monochromator graphite
_diffrn_radiation_source 'fine-focus sealed tube'
_diffrn_radiation_type MoK\a
_diffrn_radiation_wavelength 0.71073
_diffrn_reflns_av_R_equivalents 0.0121
_diffrn_reflns_av_sigmaI/netI 0.0201
_diffrn_reflns_limit_h_max 8
_diffrn_reflns_limit_h_min -9
_diffrn_reflns_limit_k_max 14
_diffrn_reflns_limit_k_min -14
_diffrn_reflns_limit_l_max 18
_diffrn_reflns_limit_l_min -15
_diffrn_reflns_number 8332
_diffrn_reflns_theta_full 27.48
_diffrn_reflns_theta_max 27.48
_diffrn_reflns_theta_min 2.05
_exptl_absorpt_coefficient_mu 0.857
_exptl_absorpt_correction_T_max 0.842
_exptl_absorpt_correction_T_min 0.669
_exptl_absorpt_correction_type multi-scan
_exptl_absorpt_process_details '(SADABS; Bruker, 2001)'
_exptl_crystal_colour Red
_exptl_crystal_density_diffrn 1.554
_exptl_crystal_density_method 'not measured'
_exptl_crystal_description Prism
_exptl_crystal_F_000 526
_exptl_crystal_size_max 0.50
_exptl_crystal_size_mid 0.40
_exptl_crystal_size_min 0.20
_refine_diff_density_max 0.510
_refine_diff_density_min -0.278
_refine_ls_extinction_method none
_refine_ls_goodness_of_fit_ref 0.963
_refine_ls_hydrogen_treatment constr
_refine_ls_matrix_type full
_refine_ls_number_parameters 289
_refine_ls_number_reflns 4863
_refine_ls_number_restraints 0
_refine_ls_restrained_S_all 0.963
_refine_ls_R_factor_all 0.0369
_refine_ls_R_factor_gt 0.0325
_refine_ls_shift/su_max 0.001
_refine_ls_shift/su_mean 0.000
_refine_ls_structure_factor_coef Fsqd
_refine_ls_weighting_details 'calc w=1/[\s^2^(Fo^2^)+(0.1000P)^2^] where P=(Fo^2^+2Fc^2^)/3'
_refine_ls_weighting_scheme calc
_refine_ls_wR_factor_gt 0.1108
_refine_ls_wR_factor_ref 0.1176
_reflns_number_gt 4345
_reflns_number_total 4863
_reflns_threshold_expression I>2\s(I)
_cod_data_source_file xu5203.cif
_cod_data_source_block I
_cod_database_code 2230914
_cod_database_fobs_code 2230914

loop_
_symmetry_equiv_pos_as_xyz
'x, y, z'
'-x, -y, -z'

loop_
_atom_site_type_symbol
_atom_site_label
_atom_site_fract_x
_atom_site_fract_y
_atom_site_fract_z
_atom_site_U_iso_or_equiv
_atom_site_adp_type
_atom_site_calc_flag
_atom_site_refinement_flags
_atom_site_occupancy
_atom_site_symmetry_multiplicity
_atom_site_disorder_assembly
_atom_site_disorder_group
Co Co1 0.38876(3) 0.627012(17) 0.230821(15) 0.02719(11) Uani d . 1 1 . .
O O1 0.88432(18) 0.45647(11) 0.17193(9) 0.0357(3) Uani d . 1 1 . .
O O2 0.8709(2) 0.31057(12) 0.02985(9) 0.0457(3) Uani d . 1 1 . .
O O3 0.8583(2) 0.32631(11) 0.48551(9) 0.0457(3) Uani d . 1 1 . .
O O4 0.8299(3) 0.12902(13) 0.47420(10) 0.0588(4) Uani d . 1 1 . .
N N1 0.3885(2) 0.43762(12) 0.23107(10) 0.0289(3) Uani d . 1 1 . .
N N2 0.3821(2) -0.18489(12) 0.23179(10) 0.0302(3) Uani d . 1 1 . .
N N3 0.8803(2) 0.03959(13) 0.17180(11) 0.0377(3) Uani d . 1 1 . .
C C1 0.3827(3) 0.40339(14) 0.31469(12) 0.0331(4) Uani d . 1 1 . .
H H1 0.3823 0.4648 0.3751 0.040 Uiso calc R 1 1 . .
C C2 0.3773(3) 0.28345(14) 0.31811(12) 0.0313(3) Uani d . 1 1 . .
H H2 0.3750 0.2645 0.3798 0.038 Uiso calc R 1 1 . .
C C3 0.3752(2) 0.19091(13) 0.23145(11) 0.0252(3) Uani d . 1 1 . .
C C4 0.3781(3) 0.22635(14) 0.14371(12) 0.0312(3) Uani d . 1 1 . .
H H4 0.3747 0.1666 0.0821 0.037 Uiso calc R 1 1 . .
C C5 0.3860(3) 0.34851(15) 0.14656(12) 0.0326(3) Uani d . 1 1 . .
H H5 0.3898 0.3704 0.0861 0.039 Uiso calc R 1 1 . .
C C6 0.3733(2) 0.06074(13) 0.23155(11) 0.0261(3) Uani d . 1 1 . .
C C7 0.3486(3) 0.02297(15) 0.31603(13) 0.0380(4) Uani d . 1 1 . .
H H7 0.3283 0.0807 0.3761 0.046 Uiso calc R 1 1 . .
C C8 0.3531(3) -0.09846(15) 0.31378(13) 0.0402(4) Uani d . 1 1 . .
H H8 0.3349 -0.1217 0.3729 0.048 Uiso calc R 1 1 . .
C C9 0.4037(3) -0.14903(14) 0.14960(13) 0.0331(4) Uani d . 1 1 . .
H H9 0.4233 -0.2086 0.0905 0.040 Uiso calc R 1 1 . .
C C10 0.3990(3) -0.02929(14) 0.14642(12) 0.0326(4) Uani d . 1 1 . .
H H10 0.4135 -0.0088 0.0859 0.039 Uiso calc R 1 1 . .
C C11 0.8681(3) 0.07055(16) 0.26959(13) 0.0338(4) Uani d . 1 1 . .
H H11 0.8642 0.0075 0.3020 0.041 Uiso calc R 1 1 . .
C C12 0.8609(2) 0.18844(15) 0.32658(11) 0.0288(3) Uani d . 1 1 . .
C C13 0.8678(2) 0.28087(14) 0.27885(11) 0.0274(3) Uani d . 1 1 . .
H H13 0.8659 0.3633 0.3155 0.033 Uiso calc R 1 1 . .
C C14 0.8773(2) 0.25103(14) 0.17736(11) 0.0262(3) Uani d . 1 1 . .
C C15 0.8837(2) 0.12965(15) 0.12731(12) 0.0327(3) Uani d . 1 1 . .
H H15 0.8908 0.1093 0.0577 0.039 Uiso calc R 1 1 . .
C C16 0.8777(2) 0.34712(14) 0.12216(11) 0.0288(3) Uani d . 1 1 . .
C C17 0.8465(3) 0.21575(15) 0.43678(12) 0.0356(4) Uani d . 1 1 . .
O O1W 0.19781(18) 0.56791(11) 0.10504(8) 0.0357(3) Uani d . 1 1 . .
H H1A 0.1813 0.6024 0.0591 0.043 Uiso d R 1 1 . .
H H1B 0.0898 0.5339 0.1132 0.043 Uiso d R 1 1 . .
O O2W 0.6205(2) 0.61273(12) 0.14338(12) 0.0472(3) Uani d . 1 1 . .
H H2A 0.7040 0.5672 0.1545 0.057 Uiso d R 1 1 . .
H H2B 0.6924 0.6702 0.1320 0.057 Uiso d R 1 1 . .
O O3W 0.14285(19) 0.63665(11) 0.31403(9) 0.0380(3) Uani d . 1 1 . .
H H3A 0.0450 0.5866 0.2905 0.046 Uiso d R 1 1 . .
H H3B 0.1477 0.6495 0.3764 0.046 Uiso d R 1 1 . .
O O4W 0.5585(2) 0.68048(12) 0.36252(11) 0.0510(4) Uani d . 1 1 . .
H H4A 0.6317 0.7466 0.3793 0.061 Uiso d R 1 1 . .
H H4B 0.6193 0.6310 0.3850 0.061 Uiso d R 1 1 . .
O O5W 0.8025(3) 0.87961(16) 0.43207(17) 0.0859(7) Uani d . 1 1 . .
H H5A 0.7997 0.9560 0.4422 0.103 Uiso d R 1 1 . .
H H5B 0.9151 0.8574 0.4258 0.103 Uiso d R 1 1 . .
O O6W 0.8252(2) 0.78607(12) 0.08166(12) 0.0575(4) Uani d . 1 1 . .
H H6A 0.8500 0.8610 0.1118 0.069 Uiso d R 1 1 . .
H H6B 0.9238 0.7623 0.0522 0.069 Uiso d R 1 1 . .
O O7W 0.7707(2) 0.55000(13) 0.45807(11) 0.0552(4) Uani d . 1 1 . .
H H7A 0.8792 0.5902 0.4781 0.066 Uiso d R 1 1 . .
H H7B 0.7806 0.4780 0.4623 0.066 Uiso d R 1 1 . .

loop_
_atom_site_aniso_label
_atom_site_aniso_U_11
_atom_site_aniso_U_22
_atom_site_aniso_U_33
_atom_site_aniso_U_12
_atom_site_aniso_U_13
_atom_site_aniso_U_23
Co1 0.03388(16) 0.01625(15) 0.03333(15) 0.00209(9) 0.00055(10) 0.01041(10)
O1 0.0457(7) 0.0266(6) 0.0370(6) 0.0041(5) 0.0037(5) 0.0123(5)
O2 0.0725(10) 0.0417(7) 0.0278(6) 0.0085(7) 0.0049(6) 0.0165(5)
O3 0.0727(10) 0.0329(7) 0.0310(6) -0.0010(6) 0.0004(6) 0.0103(5)
O4 0.1060(13) 0.0368(7) 0.0369(7) -0.0019(8) 0.0017(7) 0.0190(6)
N1 0.0356(7) 0.0161(6) 0.0364(7) 0.0018(5) 0.0015(5) 0.0103(5)
N2 0.0375(7) 0.0179(6) 0.0378(7) 0.0037(5) 0.0024(5) 0.0120(5)
N3 0.0482(9) 0.0256(7) 0.0395(8) 0.0035(6) 0.0054(6) 0.0087(6)
C1 0.0448(10) 0.0211(7) 0.0341(8) 0.0023(7) 0.0019(7) 0.0090(6)
C2 0.0421(9) 0.0221(7) 0.0312(8) 0.0024(6) 0.0012(6) 0.0104(6)
C3 0.0248(7) 0.0185(7) 0.0340(8) 0.0025(5) 0.0017(5) 0.0102(6)
C4 0.0418(9) 0.0195(7) 0.0329(8) 0.0037(6) 0.0031(6) 0.0081(6)
C5 0.0435(9) 0.0236(8) 0.0334(8) 0.0040(7) 0.0029(6) 0.0123(6)
C6 0.0255(7) 0.0189(7) 0.0357(8) 0.0029(5) 0.0012(6) 0.0107(6)
C7 0.0607(12) 0.0220(8) 0.0345(9) 0.0088(7) 0.0112(8) 0.0104(6)
C8 0.0630(12) 0.0240(8) 0.0388(9) 0.0096(8) 0.0119(8) 0.0145(7)
C9 0.0446(9) 0.0183(7) 0.0361(8) 0.0038(6) 0.0028(7) 0.0069(6)
C10 0.0461(10) 0.0213(7) 0.0326(8) 0.0039(7) 0.0020(7) 0.0112(6)
C11 0.0401(9) 0.0274(8) 0.0372(8) 0.0005(7) 0.0017(7) 0.0157(7)
C12 0.0305(8) 0.0279(8) 0.0290(7) -0.0004(6) -0.0008(6) 0.0111(6)
C13 0.0310(8) 0.0235(7) 0.0290(7) 0.0017(6) 0.0016(6) 0.0098(6)
C14 0.0252(7) 0.0268(8) 0.0293(7) 0.0025(6) 0.0029(5) 0.0119(6)
C15 0.0385(9) 0.0302(8) 0.0297(8) 0.0018(7) 0.0037(6) 0.0090(6)
C16 0.0289(8) 0.0298(8) 0.0314(8) 0.0035(6) 0.0041(6) 0.0139(6)
C17 0.0445(10) 0.0323(8) 0.0312(8) -0.0019(7) -0.0030(7) 0.0135(7)
O1W 0.0410(7) 0.0348(6) 0.0350(6) -0.0028(5) -0.0033(5) 0.0192(5)
O2W 0.0391(7) 0.0313(6) 0.0813(10) 0.0112(5) 0.0197(6) 0.0279(7)
O3W 0.0427(7) 0.0393(7) 0.0297(6) -0.0022(5) 0.0051(5) 0.0066(5)
O4W 0.0613(9) 0.0267(6) 0.0630(9) -0.0064(6) -0.0266(7) 0.0171(6)
O5W 0.0886(14) 0.0368(9) 0.1268(17) -0.0160(9) -0.0430(12) 0.0281(10)
O6W 0.0705(10) 0.0318(7) 0.0688(10) 0.0014(7) 0.0318(8) 0.0069(6)
O7W 0.0640(10) 0.0390(7) 0.0635(9) 0.0050(7) -0.0161(7) 0.0190(7)

loop_
_atom_type_symbol
_atom_type_description
_atom_type_scat_dispersion_real
_atom_type_scat_dispersion_imag
_atom_type_scat_source
C C 0.0033 0.0016 'International Tables Vol C Tables 4.2.6.8 and 6.1.1.4'
H H 0.0000 0.0000 'International Tables Vol C Tables 4.2.6.8 and 6.1.1.4'
Co Co 0.3494 0.9721 'International Tables Vol C Tables 4.2.6.8 and 6.1.1.4'
N N 0.0061 0.0033 'International Tables Vol C Tables 4.2.6.8 and 6.1.1.4'
O O 0.0106 0.0060 'International Tables Vol C Tables 4.2.6.8 and 6.1.1.4'

loop_
_geom_angle_atom_site_label_1
_geom_angle_atom_site_label_2
_geom_angle_atom_site_label_3
_geom_angle_site_symmetry_1
_geom_angle_site_symmetry_3
_geom_angle
_geom_angle_publ_flag
O4W Co1 O2W . . 94.18(7) ?
O4W Co1 O1W . . 174.82(5) ?
O2W Co1 O1W . . 90.62(6) ?
O4W Co1 O3W . . 88.56(6) ?
O2W Co1 O3W . . 177.17(5) ?
O1W Co1 O3W . . 86.62(5) ?
O4W Co1 N2 . 1_565 89.64(5) ?
O2W Co1 N2 . 1_565 90.37(5) ?
O1W Co1 N2 . 1_565 92.30(5) ?
O3W Co1 N2 . 1_565 90.39(5) ?
O4W Co1 N1 . . 90.65(5) ?
O2W Co1 N1 . . 90.96(5) ?
O1W Co1 N1 . . 87.30(5) ?
O3W Co1 N1 . . 88.27(5) ?
N2 Co1 N1 1_565 . 178.62(5) ?
C1 N1 C5 . . 116.80(14) ?
C1 N1 Co1 . . 121.68(11) ?
C5 N1 Co1 . . 121.46(11) ?
C9 N2 C8 . . 116.73(14) ?
C9 N2 Co1 . 1_545 121.19(11) ?
C8 N2 Co1 . 1_545 122.07(11) ?
C11 N3 C15 . . 117.02(15) ?
N1 C1 C2 . . 123.67(15) ?
N1 C1 H1 . . 118.2 ?
C2 C1 H1 . . 118.2 ?
C3 C2 C1 . . 120.00(15) ?
C3 C2 H2 . . 120.0 ?
C1 C2 H2 . . 120.0 ?
C2 C3 C4 . . 116.44(14) ?
C2 C3 C6 . . 121.95(15) ?
C4 C3 C6 . . 121.61(15) ?
C5 C4 C3 . . 120.09(15) ?
C5 C4 H4 . . 120.0 ?
C3 C4 H4 . . 120.0 ?
N1 C5 C4 . . 122.99(15) ?
N1 C5 H5 . . 118.5 ?
C4 C5 H5 . . 118.5 ?
C7 C6 C10 . . 116.35(14) ?
C7 C6 C3 . . 122.19(15) ?
C10 C6 C3 . . 121.46(15) ?
C6 C7 C8 . . 120.48(16) ?
C6 C7 H7 . . 119.8 ?
C8 C7 H7 . . 119.8 ?
N2 C8 C7 . . 122.99(16) ?
N2 C8 H8 . . 118.5 ?
C7 C8 H8 . . 118.5 ?
N2 C9 C10 . . 123.27(16) ?
N2 C9 H9 . . 118.4 ?
C10 C9 H9 . . 118.4 ?
C9 C10 C6 . . 120.15(15) ?
C9 C10 H10 . . 119.9 ?
C6 C10 H10 . . 119.9 ?
N3 C11 C12 . . 124.18(15) ?
N3 C11 H11 . . 117.9 ?
C12 C11 H11 . . 117.9 ?
C11 C12 C13 . . 117.76(15) ?
C11 C12 C17 . . 120.90(14) ?
C13 C12 C17 . . 121.34(15) ?
C14 C13 C12 . . 119.21(15) ?
C14 C13 H13 . . 120.4 ?
C12 C13 H13 . . 120.4 ?
C13 C14 C15 . . 118.25(14) ?
C13 C14 C16 . . 121.12(14) ?
C15 C14 C16 . . 120.63(14) ?
N3 C15 C14 . . 123.56(15) ?
N3 C15 H15 . . 118.2 ?
C14 C15 H15 . . 118.2 ?
O2 C16 O1 . . 125.59(15) ?
O2 C16 C14 . . 116.60(14) ?
O1 C16 C14 . . 117.81(14) ?
O4 C17 O3 . . 124.16(16) ?
O4 C17 C12 . . 118.32(16) ?
O3 C17 C12 . . 117.48(14) ?
Co1 O1W H1A . . 127.7 ?
Co1 O1W H1B . . 115.7 ?
H1A O1W H1B . . 107.9 ?
Co1 O2W H2A . . 116.1 ?
Co1 O2W H2B . . 127.7 ?
H2A O2W H2B . . 100.5 ?
Co1 O3W H3A . . 118.3 ?
Co1 O3W H3B . . 124.0 ?
H3A O3W H3B . . 107.1 ?
Co1 O4W H4A . . 122.4 ?
Co1 O4W H4B . . 122.6 ?
H4A O4W H4B . . 104.3 ?
H5A O5W H5B . . 113.0 ?
H6A O6W H6B . . 107.7 ?
H7A O7W H7B . . 106.9 ?

loop_
_geom_bond_atom_site_label_1
_geom_bond_atom_site_label_2
_geom_bond_site_symmetry_2
_geom_bond_distance
_geom_bond_publ_flag
Co1 O1W . 2.0898(12) y
Co1 O2W . 2.0764(14) y
Co1 O3W . 2.1245(13) y
Co1 O4W . 2.0709(14) y
Co1 N1 . 2.1692(14) y
Co1 N2 1_565 2.1543(14) y
O1 C16 . 1.258(2) ?
O2 C16 . 1.252(2) ?
O3 C17 . 1.264(2) ?
O4 C17 . 1.242(2) ?
N1 C1 . 1.337(2) ?
N1 C5 . 1.345(2) ?
N2 C9 . 1.337(2) ?
N2 C8 . 1.343(2) ?
N3 C11 . 1.336(2) ?
N3 C15 . 1.340(2) ?
C1 C2 . 1.384(2) ?
C1 H1 . 0.9500 ?
C2 C3 . 1.386(2) ?
C2 H2 . 0.9500 ?
C3 C4 . 1.399(2) ?
C3 C6 . 1.490(2) ?
C4 C5 . 1.385(2) ?
C4 H4 . 0.9500 ?
C5 H5 . 0.9500 ?
C6 C7 . 1.383(2) ?
C6 C10 . 1.389(2) ?
C7 C8 . 1.385(2) ?
C7 H7 . 0.9500 ?
C8 H8 . 0.9500 ?
C9 C10 . 1.386(2) ?
C9 H9 . 0.9500 ?
C10 H10 . 0.9500 ?
C11 C12 . 1.382(2) ?
C11 H11 . 0.9500 ?
C12 C13 . 1.395(2) ?
C12 C17 . 1.509(2) ?
C13 C14 . 1.385(2) ?
C13 H13 . 0.9500 ?
C14 C15 . 1.387(2) ?
C14 C16 . 1.505(2) ?
C15 H15 . 0.9500 ?
O1W H1A . 0.8501 ?
O1W H1B . 0.8499 ?
O2W H2A . 0.8501 ?
O2W H2B . 0.8499 ?
O3W H3A . 0.8500 ?
O3W H3B . 0.8500 ?
O4W H4A . 0.8498 ?
O4W H4B . 0.8499 ?
O5W H5A . 0.8500 ?
O5W H5B . 0.8500 ?
O6W H6A . 0.8499 ?
O6W H6B . 0.8499 ?
O7W H7A . 0.8501 ?
O7W H7B . 0.8499 ?

loop_
_geom_hbond_atom_site_label_D
_geom_hbond_atom_site_label_H
_geom_hbond_atom_site_label_A
_geom_hbond_site_symmetry_A
_geom_hbond_distance_DH
_geom_hbond_distance_HA
_geom_hbond_distance_DA
_geom_hbond_angle_DHA
O1W H1A O2 2_665 0.85 1.84 2.6813(19) 173
O1W H1B O1 1_455 0.85 1.96 2.780(2) 162
O2W H2A O1 . 0.85 1.91 2.760(2) 176
O2W H2B O6W . 0.85 1.87 2.707(2) 168
O3W H3A O1 1_455 0.85 2.12 2.897(2) 152
O3W H3B O3 2_666 0.85 1.89 2.7408(19) 176
O4W H4A O5W . 0.85 1.82 2.665(3) 171
O4W H4B O7W . 0.85 1.90 2.734(2) 168
O5W H5A O4 1_565 0.85 1.90 2.747(3) 172
O5W H5B O4 2_766 0.85 2.19 2.856(3) 135
O6W H6A N3 1_565 0.85 1.98 2.829(2) 173
O6W H6B O2 2_765 0.85 1.99 2.830(2) 172
O7W H7A O3 2_766 0.85 1.98 2.828(2) 175
O7W H7B O3 . 0.85 1.96 2.800(2) 168
